data_1512294
loop_
_publ_author_name
'Konno, Takashi'
'Watanabe, Sayo'
'Takahashi, Tatsuki'
'Tokoro, Yuichiro'
'Fukuzawa, Shin-Ichi'

_publ_section_title
;
 Silver/ThioClickFerrophos Complex as an Effective Catalyst for Asymmetric
 Conjugate Addition of Glycine Imino Ester to Unsaturated Malonates and
 \a-Enones.
;
_journal_issue 17
_journal_name_full 'Organic letters'
_journal_page_first 4418
_journal_page_last 4421
_journal_paper_doi 10.1021/ol4019584
_journal_volume 15
_journal_year 2013
_chemical_absolute_configuration rm
_chemical_formula_moiety 'C28 H29 N O6 S'
_chemical_formula_sum 'C28 H29 N O6 S'
_chemical_formula_weight 507.60
_space_group_IT_number 19
_symmetry_cell_setting orthorhombic
_symmetry_Int_Tables_number 19
_symmetry_space_group_name_Hall 'P 2ac 2ab'
_symmetry_space_group_name_H-M 'P 21 21 21'
_atom_sites_solution_hydrogens geom
_atom_sites_solution_primary direct
_atom_sites_solution_secondary difmap
_cell_angle_alpha 90.0000
_cell_angle_beta 90.0000
_cell_angle_gamma 90.0000
_cell_formula_units_Z 4
_cell_length_a 10.4878(9)
_cell_length_b 13.5652(12)
_cell_length_c 18.2721(15)
_cell_measurement_reflns_used 6545
_cell_measurement_temperature 123
_cell_measurement_theta_max 27.54
_cell_measurement_theta_min 3.00
_cell_volume 2599.6(4)
_computing_cell_refinement CrystalClear
_computing_data_collection 'CrystalClear (Rigaku Inc., 2008)'
_computing_data_reduction CrystalClear
_computing_molecular_graphics 'CrystalStructure 4.0'
_computing_publication_material 'CrystalStructure 4.0 (Rigaku, 2010)'
_computing_structure_refinement 'SHELXL97 (Sheldrick, 2008)'
_computing_structure_solution 'SIR92 (Altomare, et al., 1994)'
_diffrn_ambient_temperature 123
_diffrn_detector_area_resol_mean 7.314
_diffrn_measured_fraction_theta_full 0.995
_diffrn_measured_fraction_theta_max 0.995
_diffrn_measurement_device_type 'Rigaku Mercury70'
_diffrn_measurement_method \w
_diffrn_radiation_type 'Mo K\a'
_diffrn_radiation_wavelength 0.71075
_diffrn_reflns_av_R_equivalents 0.0486
_diffrn_reflns_limit_h_max 13
_diffrn_reflns_limit_h_min -13
_diffrn_reflns_limit_k_max 17
_diffrn_reflns_limit_k_min -17
_diffrn_reflns_limit_l_max 23
_diffrn_reflns_limit_l_min -15
_diffrn_reflns_number 19832
_diffrn_reflns_theta_full 27.50
_diffrn_reflns_theta_max 27.50
_diffrn_standards_number 0
_exptl_absorpt_coefficient_mu 0.167
_exptl_absorpt_correction_T_max 0.954
_exptl_absorpt_correction_T_min 0.946
_exptl_absorpt_correction_type numerical
_exptl_absorpt_process_details 'NUMABS (Rigaku, 1999)'
_exptl_crystal_colour colorless
_exptl_crystal_density_diffrn 1.297
_exptl_crystal_density_method 'not measured'
_exptl_crystal_description prism
_exptl_crystal_F_000 1072.00
_exptl_crystal_size_max 0.397
_exptl_crystal_size_mid 0.388
_exptl_crystal_size_min 0.282
_refine_diff_density_max 0.230
_refine_diff_density_min -0.360
_refine_ls_abs_structure_details 'Flack, H. D. (1983), Acta Cryst. A39, 876-881.  2595 Friedel Pairs'
_refine_ls_abs_structure_Flack -0.03(12)
_refine_ls_extinction_method none
_refine_ls_goodness_of_fit_ref 0.834
_refine_ls_hydrogen_treatment constr
_refine_ls_number_parameters 325
_refine_ls_number_reflns 5944
_refine_ls_number_restraints 0
_refine_ls_R_factor_gt 0.0552
_refine_ls_shift/su_max 0.000
_refine_ls_structure_factor_coef Fsqd
_refine_ls_weighting_details 'w = 1/[\s^2^(Fo^2^)+(0.1373P)^2^+0.7849P] where P=(Fo^2^+2Fc^2^)/3'
_refine_ls_weighting_scheme calc
_refine_ls_wR_factor_ref 0.1750
_reflns_number_gt 4967
_reflns_number_total 5944
_reflns_threshold_expression F^2^>2.0\s(F^2^)
_cod_data_source_file ol4019584_si_002.cif
_cod_data_source_block Michael-thienyl
_cod_database_code 1512294

loop_
_symmetry_equiv_pos_site_id
_symmetry_equiv_pos_as_xyz
1 +X,+Y,+Z
2 1/2+X,1/2-Y,-Z
3 -X,1/2+Y,1/2-Z
4 1/2-X,-Y,1/2+Z

loop_
_atom_site_label
_atom_site_type_symbol
_atom_site_fract_x
_atom_site_fract_y
_atom_site_fract_z
_atom_site_U_iso_or_equiv
_atom_site_adp_type
_atom_site_occupancy
_atom_site_symmetry_multiplicity
_atom_site_calc_flag
_atom_site_refinement_flags
S1 S 0.50327(8) 0.77619(6) 0.18498(5) 0.0387(2) Uani 1.0 4 d .
O1 O -0.0124(2) 0.66921(17) 0.20277(13) 0.0398(6) Uani 1.0 4 d .
O2 O 0.0958(2) 0.53102(14) 0.23029(13) 0.0324(5) Uani 1.0 4 d .
O3 O 0.1029(3) 0.65396(15) 0.36526(13) 0.0371(5) Uani 1.0 4 d .
O4 O 0.0903(3) 0.81969(16) 0.36574(13) 0.0365(5) Uani 1.0 4 d .
O5 O 0.3927(3) 0.69850(17) 0.41453(13) 0.0433(6) Uani 1.0 4 d .
O6 O 0.4295(2) 0.84784(14) 0.36635(12) 0.0327(5) Uani 1.0 4 d .
N1 N 0.2112(3) 0.76240(16) 0.15717(13) 0.0261(5) Uani 1.0 4 d .
C1 C 0.2180(3) 0.66390(18) 0.18864(15) 0.0245(6) Uani 1.0 4 d .
C2 C 0.0859(3) 0.6246(2) 0.20811(16) 0.0279(6) Uani 1.0 4 d .
C3 C -0.0203(4) 0.4880(3) 0.2585(2) 0.0403(8) Uani 1.0 4 d .
C4 C 0.3073(3) 0.66771(19) 0.25689(15) 0.0248(6) Uani 1.0 4 d .
C5 C 0.4445(3) 0.6775(3) 0.23418(16) 0.0278(6) Uani 1.0 4 d .
C6 C 0.5429(3) 0.6112(3) 0.25034(17) 0.0348(7) Uani 1.0 4 d .
C7 C 0.6622(4) 0.6469(3) 0.2239(2) 0.0457(9) Uani 1.0 4 d .
C8 C 0.6550(4) 0.7316(3) 0.18769(19) 0.0430(8) Uani 1.0 4 d .
C9 C 0.2703(3) 0.75165(18) 0.30995(15) 0.0258(6) Uani 1.0 4 d .
C10 C 0.1448(3) 0.7337(3) 0.34907(16) 0.0294(6) Uani 1.0 4 d .
C11 C -0.0299(4) 0.8141(3) 0.4063(3) 0.0554(11) Uani 1.0 4 d .
C12 C -0.1376(4) 0.7895(4) 0.3563(4) 0.0654(14) Uani 1.0 4 d .
C13 C 0.3712(3) 0.7614(2) 0.36931(16) 0.0288(6) Uani 1.0 4 d .
C14 C 0.5299(3) 0.8649(3) 0.41911(19) 0.0357(7) Uani 1.0 4 d .
C15 C 0.6027(4) 0.9539(3) 0.3918(2) 0.0425(8) Uani 1.0 4 d .
C16 C 0.2242(3) 0.77401(19) 0.08828(15) 0.0247(5) Uani 1.0 4 d .
C17 C 0.2377(3) 0.8766(2) 0.06052(16) 0.0272(6) Uani 1.0 4 d .
C18 C 0.2678(3) 0.9533(2) 0.10875(17) 0.0314(6) Uani 1.0 4 d .
C19 C 0.2848(4) 1.0480(2) 0.08288(18) 0.0357(7) Uani 1.0 4 d .
C20 C 0.2720(4) 1.0686(3) 0.00879(19) 0.0413(8) Uani 1.0 4 d .
C21 C 0.2423(4) 0.9931(3) -0.03917(19) 0.0404(8) Uani 1.0 4 d .
C22 C 0.2240(4) 0.8981(3) -0.01378(17) 0.0350(7) Uani 1.0 4 d .
C23 C 0.2308(3) 0.6920(2) 0.03360(16) 0.0274(6) Uani 1.0 4 d .
C24 C 0.3437(3) 0.6748(3) -0.00500(17) 0.0336(7) Uani 1.0 4 d .
C25 C 0.3503(4) 0.5986(3) -0.0554(2) 0.0445(8) Uani 1.0 4 d .
C26 C 0.2452(4) 0.5401(3) -0.06871(19) 0.0469(9) Uani 1.0 4 d .
C27 C 0.1329(4) 0.5562(3) -0.03097(19) 0.0416(8) Uani 1.0 4 d .
C28 C 0.1254(3) 0.6326(3) 0.02062(18) 0.0337(7) Uani 1.0 4 d .
H1 H 0.2570 0.6187 0.1516 0.0294 Uiso 1.0 4 calc R
H3A H -0.0035 0.4202 0.2743 0.0483 Uiso 1.0 4 calc R
H3B H -0.0855 0.4879 0.2201 0.0483 Uiso 1.0 4 calc R
H3C H -0.0504 0.5268 0.3003 0.0483 Uiso 1.0 4 calc R
H4 H 0.2980 0.6039 0.2838 0.0298 Uiso 1.0 4 calc R
H6 H 0.5317 0.5506 0.2756 0.0418 Uiso 1.0 4 calc R
H7 H 0.7403 0.6129 0.2315 0.0548 Uiso 1.0 4 calc R
H8 H 0.7261 0.7635 0.1659 0.0516 Uiso 1.0 4 calc R
H9 H 0.2648 0.8150 0.2821 0.0310 Uiso 1.0 4 calc R
H11A H -0.0467 0.8781 0.4304 0.0665 Uiso 1.0 4 calc R
H11B H -0.0230 0.7631 0.4448 0.0665 Uiso 1.0 4 calc R
H12A H -0.1214 0.7257 0.3329 0.0785 Uiso 1.0 4 calc R
H12B H -0.1451 0.8406 0.3186 0.0785 Uiso 1.0 4 calc R
H12C H -0.2170 0.7861 0.3844 0.0785 Uiso 1.0 4 calc R
H14A H 0.5867 0.8068 0.4224 0.0428 Uiso 1.0 4 calc R
H14B H 0.4934 0.8780 0.4681 0.0428 Uiso 1.0 4 calc R
H15A H 0.6787 0.9637 0.4221 0.0510 Uiso 1.0 4 calc R
H15B H 0.5481 1.0124 0.3947 0.0510 Uiso 1.0 4 calc R
H15C H 0.6283 0.9431 0.3408 0.0510 Uiso 1.0 4 calc R
H18 H 0.2767 0.9401 0.1596 0.0377 Uiso 1.0 4 calc R
H19 H 0.3055 1.0996 0.1160 0.0428 Uiso 1.0 4 calc R
H20 H 0.2834 1.1339 -0.0088 0.0496 Uiso 1.0 4 calc R
H21 H 0.2345 1.0066 -0.0900 0.0485 Uiso 1.0 4 calc R
H22 H 0.2019 0.8471 -0.0471 0.0420 Uiso 1.0 4 calc R
H24 H 0.4160 0.7155 0.0033 0.0404 Uiso 1.0 4 calc R
H25 H 0.4277 0.5865 -0.0809 0.0533 Uiso 1.0 4 calc R
H26 H 0.2500 0.4887 -0.1039 0.0562 Uiso 1.0 4 calc R
H27 H 0.0608 0.5155 -0.0399 0.0499 Uiso 1.0 4 calc R
H28 H 0.0483 0.6436 0.0466 0.0405 Uiso 1.0 4 calc R

loop_
_atom_site_aniso_label
_atom_site_aniso_U_11
_atom_site_aniso_U_22
_atom_site_aniso_U_33
_atom_site_aniso_U_12
_atom_site_aniso_U_13
_atom_site_aniso_U_23
S1 0.0338(4) 0.0406(4) 0.0419(5) -0.0048(4) 0.0069(4) 0.0043(4)
O1 0.0295(11) 0.0458(12) 0.0439(13) 0.0057(10) 0.0012(10) 0.0088(10)
O2 0.0282(10) 0.0255(10) 0.0436(13) -0.0022(9) 0.0059(10) -0.0012(9)
O3 0.0394(12) 0.0332(11) 0.0388(13) -0.0002(10) 0.0084(10) 0.0049(9)
O4 0.0393(12) 0.0310(11) 0.0391(13) 0.0044(10) 0.0070(10) -0.0040(9)
O5 0.0595(16) 0.0340(11) 0.0364(13) -0.0129(11) -0.0158(12) 0.0088(10)
O6 0.0337(11) 0.0262(10) 0.0382(12) -0.0060(9) -0.0027(10) -0.0020(9)
N1 0.0284(12) 0.0237(11) 0.0263(12) 0.0025(9) 0.0007(10) -0.0001(9)
C1 0.0282(13) 0.0220(12) 0.0232(13) 0.0039(11) 0.0001(11) -0.0024(10)
C2 0.0298(14) 0.0281(13) 0.0258(14) -0.0012(12) -0.0001(11) -0.0031(11)
C3 0.0346(18) 0.0396(16) 0.047(2) -0.0152(14) 0.0098(14) -0.0027(14)
C4 0.0265(13) 0.0240(13) 0.0239(13) 0.0001(11) -0.0004(10) 0.0023(10)
C5 0.0266(13) 0.0315(14) 0.0254(14) -0.0004(12) 0.0017(11) -0.0019(11)
C6 0.0273(14) 0.0477(17) 0.0295(16) -0.0012(13) -0.0037(12) 0.0047(13)
C7 0.0272(16) 0.068(3) 0.042(2) 0.0083(16) -0.0003(14) -0.0033(18)
C8 0.0327(16) 0.062(3) 0.0340(17) -0.0129(16) 0.0033(13) -0.0050(17)
C9 0.0326(14) 0.0213(12) 0.0235(13) -0.0003(10) -0.0000(11) 0.0014(10)
C10 0.0310(14) 0.0313(14) 0.0260(14) 0.0018(12) -0.0006(11) -0.0006(12)
C11 0.053(3) 0.048(2) 0.065(3) 0.0075(17) 0.030(2) -0.0060(19)
C12 0.0346(19) 0.049(3) 0.112(5) 0.0035(17) 0.023(3) 0.008(3)
C13 0.0335(15) 0.0258(13) 0.0272(14) -0.0038(11) 0.0019(11) -0.0026(11)
C14 0.0355(16) 0.0308(14) 0.0409(18) -0.0073(12) -0.0064(13) -0.0006(13)
C15 0.0426(18) 0.0342(16) 0.051(2) -0.0121(15) -0.0036(16) -0.0031(15)
C16 0.0239(12) 0.0236(12) 0.0267(14) 0.0025(11) -0.0029(11) -0.0001(11)
C17 0.0285(14) 0.0232(13) 0.0300(15) 0.0042(11) -0.0026(12) 0.0026(11)
C18 0.0393(16) 0.0296(14) 0.0252(14) 0.0035(13) 0.0001(13) -0.0001(11)
C19 0.0455(18) 0.0236(14) 0.0379(17) 0.0017(13) -0.0019(15) 0.0001(12)
C20 0.0504(19) 0.0303(15) 0.0433(19) 0.0046(15) 0.0002(16) 0.0098(14)
C21 0.061(3) 0.0330(15) 0.0269(16) 0.0066(15) -0.0024(15) 0.0076(12)
C22 0.0488(18) 0.0317(15) 0.0244(15) 0.0031(14) -0.0025(14) 0.0011(12)
C23 0.0331(14) 0.0229(12) 0.0263(14) 0.0004(11) -0.0030(12) 0.0020(11)
C24 0.0390(16) 0.0332(15) 0.0288(16) 0.0032(14) 0.0004(13) -0.0016(12)
C25 0.055(2) 0.0441(19) 0.0345(18) 0.0087(17) 0.0008(16) -0.0069(15)
C26 0.073(3) 0.0371(18) 0.0304(17) 0.0139(17) -0.0091(17) -0.0092(13)
C27 0.056(2) 0.0296(15) 0.0392(19) -0.0032(15) -0.0178(16) -0.0010(14)
C28 0.0369(16) 0.0295(14) 0.0348(17) 0.0011(12) -0.0088(13) 0.0029(12)

loop_
_atom_type_symbol
_atom_type_description
_atom_type_scat_dispersion_real
_atom_type_scat_dispersion_imag
_atom_type_scat_source
C C 0.0033 0.0016
;
International Tables for Crystallography
(1992, Vol. C, Tables 4.2.6.8 and 6.1.1.4)
;
H H 0.0000 0.0000
;
International Tables for Crystallography
(1992, Vol. C, Table 6.1.1.4)
;
N N 0.0061 0.0033
;
International Tables for Crystallography
(1992, Vol. C, Tables 4.2.6.8 and 6.1.1.4)
;
O O 0.0106 0.0060
;
International Tables for Crystallography
(1992, Vol. C, Tables 4.2.6.8 and 6.1.1.4)
;
S S 0.1246 0.1234
;
International Tables for Crystallography
(1992, Vol. C, Tables 4.2.6.8 and 6.1.1.4)
;

loop_
_geom_angle_atom_site_label_1
_geom_angle_atom_site_label_2
_geom_angle_atom_site_label_3
_geom_angle
_geom_angle_publ_flag
C5 S1 C8 92.45(17) yes
C2 O2 C3 115.2(3) yes
C10 O4 C11 116.0(3) yes
C13 O6 C14 116.8(3) yes
C1 N1 C16 119.8(3) yes
N1 C1 C2 111.6(3) yes
N1 C1 C4 108.3(2) yes
C2 C1 C4 111.7(3) yes
O1 C2 O2 124.8(3) yes
O1 C2 C1 125.8(3) yes
O2 C2 C1 109.4(3) yes
C1 C4 C5 110.9(3) yes
C1 C4 C9 112.0(3) yes
C5 C4 C9 110.4(3) yes
S1 C5 C4 123.6(2) yes
S1 C5 C6 110.2(3) yes
C4 C5 C6 126.2(3) yes
C5 C6 C7 110.9(3) yes
C6 C7 C8 114.4(4) yes
S1 C8 C7 112.0(3) yes
C4 C9 C10 113.3(3) yes
C4 C9 C13 109.7(3) yes
C10 C9 C13 106.3(3) yes
O3 C10 O4 124.9(3) yes
O3 C10 C9 125.2(3) yes
O4 C10 C9 109.8(3) yes
O4 C11 C12 110.7(4) yes
O5 C13 O6 124.5(3) yes
O5 C13 C9 123.8(3) yes
O6 C13 C9 111.7(3) yes
O6 C14 C15 106.0(3) yes
N1 C16 C17 117.5(3) yes
N1 C16 C23 124.9(3) yes
C17 C16 C23 117.6(3) yes
C16 C17 C18 120.1(3) yes
C16 C17 C22 121.2(3) yes
C18 C17 C22 118.7(3) yes
C17 C18 C19 120.4(3) yes
C18 C19 C20 120.5(3) yes
C19 C20 C21 119.4(3) yes
C20 C21 C22 120.6(4) yes
C17 C22 C21 120.5(3) yes
C16 C23 C24 120.0(3) yes
C16 C23 C28 120.6(3) yes
C24 C23 C28 119.4(3) yes
C23 C24 C25 120.1(3) yes
C24 C25 C26 120.4(4) yes
C25 C26 C27 120.1(4) yes
C26 C27 C28 120.0(4) yes
C23 C28 C27 119.9(3) yes
N1 C1 H1 108.363 no
C2 C1 H1 108.372 no
C4 C1 H1 108.360 no
O2 C3 H3A 109.478 no
O2 C3 H3B 109.464 no
O2 C3 H3C 109.470 no
H3A C3 H3B 109.475 no
H3A C3 H3C 109.472 no
H3B C3 H3C 109.469 no
C1 C4 H4 107.770 no
C5 C4 H4 107.770 no
C9 C4 H4 107.769 no
C5 C6 H6 124.539 no
C7 C6 H6 124.528 no
C6 C7 H7 122.803 no
C8 C7 H7 122.813 no
S1 C8 H8 123.999 no
C7 C8 H8 123.991 no
C4 C9 H9 109.154 no
C10 C9 H9 109.153 no
C13 C9 H9 109.152 no
O4 C11 H11A 109.513 no
O4 C11 H11B 109.508 no
C12 C11 H11A 109.507 no
C12 C11 H11B 109.506 no
H11A C11 H11B 108.063 no
C11 C12 H12A 109.474 no
C11 C12 H12B 109.467 no
C11 C12 H12C 109.478 no
H12A C12 H12B 109.466 no
H12A C12 H12C 109.477 no
H12B C12 H12C 109.465 no
O6 C14 H14A 110.531 no
O6 C14 H14B 110.535 no
C15 C14 H14A 110.544 no
C15 C14 H14B 110.543 no
H14A C14 H14B 108.708 no
C14 C15 H15A 109.468 no
C14 C15 H15B 109.468 no
C14 C15 H15C 109.470 no
H15A C15 H15B 109.475 no
H15A C15 H15C 109.467 no
H15B C15 H15C 109.480 no
C17 C18 H18 119.816 no
C19 C18 H18 119.805 no
C18 C19 H19 119.752 no
C20 C19 H19 119.733 no
C19 C20 H20 120.298 no
C21 C20 H20 120.294 no
C20 C21 H21 119.723 no
C22 C21 H21 119.714 no
C17 C22 H22 119.764 no
C21 C22 H22 119.772 no
C23 C24 H24 119.934 no
C25 C24 H24 119.932 no
C24 C25 H25 119.819 no
C26 C25 H25 119.814 no
C25 C26 H26 119.929 no
C27 C26 H26 119.923 no
C26 C27 H27 120.011 no
C28 C27 H27 120.001 no
C23 C28 H28 120.036 no
C27 C28 H28 120.036 no

loop_
_geom_bond_atom_site_label_1
_geom_bond_atom_site_label_2
_geom_bond_distance
_geom_bond_publ_flag
S1 C5 1.727(3) yes
S1 C8 1.703(4) yes
O1 C2 1.198(4) yes
O2 C2 1.337(4) yes
O2 C3 1.445(4) yes
O3 C10 1.204(4) yes
O4 C10 1.335(4) yes
O4 C11 1.463(5) yes
O5 C13 1.209(4) yes
O6 C13 1.324(4) yes
O6 C14 1.446(4) yes
N1 C1 1.456(4) yes
N1 C16 1.276(4) yes
C1 C2 1.526(4) yes
C1 C4 1.561(4) yes
C4 C5 1.504(4) yes
C4 C9 1.545(4) yes
C5 C6 1.400(5) yes
C6 C7 1.425(5) yes
C7 C8 1.328(6) yes
C9 C10 1.517(4) yes
C9 C13 1.521(4) yes
C11 C12 1.491(7) yes
C14 C15 1.512(5) yes
C16 C17 1.487(4) yes
C16 C23 1.497(4) yes
C17 C18 1.400(4) yes
C17 C22 1.396(5) yes
C18 C19 1.381(4) yes
C19 C20 1.389(5) yes
C20 C21 1.383(5) yes
C21 C22 1.383(5) yes
C23 C24 1.398(5) yes
C23 C28 1.389(5) yes
C24 C25 1.387(5) yes
C25 C26 1.381(6) yes
C26 C27 1.382(6) yes
C27 C28 1.403(5) yes
C1 H1 1.000 no
C3 H3A 0.980 no
C3 H3B 0.980 no
C3 H3C 0.980 no
C4 H4 1.000 no
C6 H6 0.950 no
C7 H7 0.950 no
C8 H8 0.950 no
C9 H9 1.000 no
C11 H11A 0.990 no
C11 H11B 0.990 no
C12 H12A 0.980 no
C12 H12B 0.980 no
C12 H12C 0.980 no
C14 H14A 0.990 no
C14 H14B 0.990 no
C15 H15A 0.980 no
C15 H15B 0.980 no
C15 H15C 0.980 no
C18 H18 0.950 no
C19 H19 0.950 no
C20 H20 0.950 no
C21 H21 0.950 no
C22 H22 0.950 no
C24 H24 0.950 no
C25 H25 0.950 no
C26 H26 0.950 no
C27 H27 0.950 no
C28 H28 0.950 no

loop_
_geom_torsion_atom_site_label_1
_geom_torsion_atom_site_label_2
_geom_torsion_atom_site_label_3
_geom_torsion_atom_site_label_4
_geom_torsion
_geom_torsion_publ_flag
C5 S1 C8 C7 -0.2(3) no
C8 S1 C5 C4 177.5(3) no
C8 S1 C5 C6 -1.2(3) no
C3 O2 C2 O1 -8.6(5) no
C3 O2 C2 C1 173.1(3) no
C10 O4 C11 C12 -78.6(4) no
C11 O4 C10 O3 -0.5(5) no
C11 O4 C10 C9 -177.8(3) no
C13 O6 C14 C15 165.1(3) no
C14 O6 C13 O5 3.1(4) no
C14 O6 C13 C9 -178.6(2) no
C1 N1 C16 C17 -170.2(2) no
C1 N1 C16 C23 7.8(4) no
C16 N1 C1 C2 -103.4(3) no
C16 N1 C1 C4 133.2(3) no
N1 C1 C2 O1 -4.0(4) no
N1 C1 C2 O2 174.3(2) no
N1 C1 C4 C5 -73.3(3) no
N1 C1 C4 C9 50.6(3) no
C2 C1 C4 C5 163.42(19) no
C2 C1 C4 C9 -72.7(3) no
C4 C1 C2 O1 117.5(3) no
C4 C1 C2 O2 -64.3(3) no
C1 C4 C5 S1 61.3(3) no
C1 C4 C5 C6 -120.2(3) no
C1 C4 C9 C10 69.5(3) no
C1 C4 C9 C13 -171.83(19) no
C5 C4 C9 C10 -166.3(2) no
C5 C4 C9 C13 -47.7(3) no
C9 C4 C5 S1 -63.5(3) no
C9 C4 C5 C6 115.0(3) no
S1 C5 C6 C7 2.2(3) no
C4 C5 C6 C7 -176.5(3) no
C5 C6 C7 C8 -2.5(5) no
C6 C7 C8 S1 1.6(5) no
C4 C9 C10 O3 30.9(4) no
C4 C9 C10 O4 -151.7(2) no
C4 C9 C13 O5 -65.5(4) no
C4 C9 C13 O6 116.2(3) no
C10 C9 C13 O5 57.4(4) no
C10 C9 C13 O6 -121.0(3) no
C13 C9 C10 O3 -89.6(3) no
C13 C9 C10 O4 87.7(3) no
N1 C16 C17 C18 16.0(4) no
N1 C16 C17 C22 -165.7(3) no
N1 C16 C23 C24 -113.3(3) no
N1 C16 C23 C28 66.7(4) no
C17 C16 C23 C24 64.7(4) no
C17 C16 C23 C28 -115.2(3) no
C23 C16 C17 C18 -162.2(3) no
C23 C16 C17 C22 16.1(4) no
C16 C17 C18 C19 177.7(3) no
C16 C17 C22 C21 -177.2(3) no
C18 C17 C22 C21 1.2(5) no
C22 C17 C18 C19 -0.6(5) no
C17 C18 C19 C20 0.2(5) no
C18 C19 C20 C21 -0.2(5) no
C19 C20 C21 C22 0.8(6) no
C20 C21 C22 C17 -1.3(6) no
C16 C23 C24 C25 179.6(3) no
C16 C23 C28 C27 179.8(3) no
C24 C23 C28 C27 -0.1(5) no
C28 C23 C24 C25 -0.4(5) no
C23 C24 C25 C26 1.0(5) no
C24 C25 C26 C27 -1.0(6) no
C25 C26 C27 C28 0.5(5) no
C26 C27 C28 C23 0.1(5) no
